data_4062023
loop_
_publ_author_name
'Masafumi Hirano'
'Rie Asakawa'
'Chifumi Nagata'
'Takashi Miyasaka'
'Nobuyuki Komine'
'Sanshiro Komiya'

_publ_section_title
;
Ligand Displacement Reaction of Ru(\h^4^-1,5-COD)(\h^6^-1,3,5-COT)
with Lewis Bases
;
_journal_name_full Organometallics
_journal_page_first 2378
_journal_paper_doi 10.1021/om030064t
_journal_volume 22
_journal_year 2003
_chemical_formula_moiety 'C23 H39 N3 Ru '
_chemical_formula_sum 'C23 H39 N3 Ru'
_chemical_formula_weight 458.65
_space_group_IT_number 15
_symmetry_cell_setting monoclinic
_symmetry_space_group_name_Hall '-C 2yc'
_symmetry_space_group_name_H-M 'C 1 2/c 1'
_cell_angle_alpha 90
_cell_angle_beta 116.96(2)
_cell_angle_gamma 90
_cell_formula_units_Z 8
_cell_length_a 29.030(6)
_cell_length_b 9.726(6)
_cell_length_c 19.438(6)
_cell_measurement_temperature 200.2
_cell_volume 4891(3)
_exptl_crystal_density_diffrn 1.245
_cod_original_sg_symbol_H-M 'C 2/c'
_cod_original_formula_sum 'C23 H39 N3 Ru '
_cod_database_code 4062023

loop_
_symmetry_equiv_pos_as_xyz
x,y,z
-x,y,1/2-z
-x,-y,-z
x,-y,1/2+z
1/2+x,1/2+y,z
1/2-x,1/2+y,1/2-z
1/2-x,1/2-y,-z
1/2+x,1/2-y,1/2+z

loop_
_atom_site_label
_atom_site_type_symbol
_atom_site_fract_x
_atom_site_fract_y
_atom_site_fract_z
_atom_site_U_iso_or_equiv
_atom_site_adp_type
_atom_site_occupancy
_atom_site_calc_flag
_atom_site_refinement_flags
_atom_site_disorder_assembly
_atom_site_disorder_group
Ru(1) Ru 0.09425(2) 0.18725(4) 0.13461(2) 0.0211(1) Uani 1.00 d . . .
N(1) N 0.1704(2) 0.3138(5) 0.2930(3) 0.031(1) Uani 1.00 d . . .
N(2) N 0.1116(2) -0.0940(5) 0.2182(3) 0.037(2) Uani 1.00 d . . .
N(3) N -0.0178(2) 0.2301(6) 0.1218(3) 0.033(1) Uani 1.00 d . . .
C(1) C 0.1224(2) 0.0807(6) 0.0624(3) 0.029(2) Uani 1.00 d . . .
C(2) C 0.0669(2) 0.0853(6) 0.0219(3) 0.029(1) Uani 1.00 d . . .
C(3) C 0.0374(3) 0.1793(8) -0.0474(4) 0.043(2) Uani 1.00 d . . .
C(4) C 0.0281(3) 0.3233(8) -0.0252(4) 0.048(2) Uani 1.00 d . . .
C(5) C 0.0669(3) 0.3703(6) 0.0548(4) 0.034(2) Uani 1.00 d . . .
C(6) C 0.1201(3) 0.3629(7) 0.0838(4) 0.033(2) Uani 1.00 d . . .
C(7) C 0.1464(3) 0.3187(8) 0.0367(5) 0.047(2) Uani 1.00 d . . .
C(8) C 0.1582(3) 0.1666(8) 0.0423(5) 0.046(2) Uani 1.00 d . . .
C(9) C 0.1411(2) 0.2658(6) 0.2310(3) 0.023(1) Uani 1.00 d . . .
C(10) C 0.2274(2) 0.3080(8) 0.3393(4) 0.039(2) Uani 1.00 d . . .
C(11) C 0.2506(3) 0.378(1) 0.2932(5) 0.079(3) Uani 1.00 d . . .
C(12) C 0.2411(3) 0.3828(9) 0.4146(4) 0.050(2) Uani 1.00 d . . .
C(13) C 0.2434(3) 0.1578(10) 0.3553(6) 0.068(3) Uani 1.00 d . . .
C(14) C 0.1052(2) 0.0126(6) 0.1881(3) 0.027(1) Uani 1.00 d . . .
C(15) C 0.1170(3) -0.2259(6) 0.2564(4) 0.034(2) Uani 1.00 d . . .
C(16) C 0.1639(4) -0.219(1) 0.3344(5) 0.063(3) Uani 1.00 d . . .
C(17) C 0.1206(4) -0.3347(9) 0.2046(6) 0.062(3) Uani 1.00 d . . .
C(18) C 0.0681(4) -0.2452(9) 0.2659(6) 0.060(3) Uani 1.00 d . . .
C(19) C 0.0232(2) 0.2112(6) 0.1278(4) 0.029(1) Uani 1.00 d . . .
C(20) C -0.0697(2) 0.2589(6) 0.1103(4) 0.027(1) Uani 1.00 d . . .
C(21) C -0.0902(3) 0.1314(8) 0.1327(5) 0.045(2) Uani 1.00 d . . .
C(22) C -0.0685(3) 0.3801(7) 0.1605(4) 0.041(2) Uani 1.00 d . . .
C(23) C -0.1025(3) 0.2921(8) 0.0243(4) 0.042(2) Uani 1.00 d . . .
H(1) H 0.1355 -0.0091 0.0810 0.0335 Uiso 1.00 calc . . .
H(2) H 0.0507 -0.0015 0.0191 0.0346 Uiso 1.00 calc . . .
H(3) H 0.0564 0.1875 -0.0754 0.0525 Uiso 1.00 calc . . .
H(4) H 0.0047 0.1380 -0.0786 0.0525 Uiso 1.00 calc . . .
H(5) H 0.0282 0.3864 -0.0621 0.0561 Uiso 1.00 calc . . .
H(6) H -0.0058 0.3248 -0.0271 0.0561 Uiso 1.00 calc . . .
H(7) H 0.0552 0.4449 0.0743 0.0406 Uiso 1.00 calc . . .
H(8) H 0.1382 0.4341 0.1198 0.0395 Uiso 1.00 calc . . .
H(9) H 0.1250 0.3416 -0.0151 0.0572 Uiso 1.00 calc . . .
H(10) H 0.1783 0.3682 0.0551 0.0572 Uiso 1.00 calc . . .
H(11) H 0.1928 0.1517 0.0816 0.0545 Uiso 1.00 calc . . .
H(12) H 0.1555 0.1357 -0.0056 0.0545 Uiso 1.00 calc . . .
H(13) H 0.2867 0.3822 0.3201 0.0975 Uiso 1.00 calc . . .
H(14) H 0.2391 0.3394 0.2442 0.0975 Uiso 1.00 calc . . .
H(15) H 0.2383 0.4762 0.2847 0.0975 Uiso 1.00 calc . . .
H(16) H 0.2771 0.3826 0.4462 0.0601 Uiso 1.00 calc . . .
H(17) H 0.2294 0.4771 0.4036 0.0601 Uiso 1.00 calc . . .
H(18) H 0.2240 0.3412 0.4411 0.0601 Uiso 1.00 calc . . .
H(19) H 0.2270 0.1147 0.3831 0.0800 Uiso 1.00 calc . . .
H(20) H 0.2330 0.1084 0.3079 0.0800 Uiso 1.00 calc . . .
H(21) H 0.2798 0.1489 0.3852 0.0800 Uiso 1.00 calc . . .
H(22) H 0.1683 -0.3047 0.3607 0.0736 Uiso 1.00 calc . . .
H(23) H 0.1938 -0.2005 0.3280 0.0736 Uiso 1.00 calc . . .
H(24) H 0.1596 -0.1482 0.3649 0.0736 Uiso 1.00 calc . . .
H(25) H 0.1245 -0.4234 0.2289 0.0734 Uiso 1.00 calc . . .
H(26) H 0.0915 -0.3347 0.1568 0.0734 Uiso 1.00 calc . . .
H(27) H 0.1512 -0.3191 0.1982 0.0734 Uiso 1.00 calc . . .
H(28) H 0.0639 -0.1713 0.2949 0.0724 Uiso 1.00 calc . . .
H(29) H 0.0381 -0.2437 0.2151 0.0724 Uiso 1.00 calc . . .
H(30) H 0.0681 -0.3295 0.2895 0.0724 Uiso 1.00 calc . . .
H(31) H -0.1245 0.1472 0.1252 0.0534 Uiso 1.00 calc . . .
H(32) H -0.0900 0.0554 0.1021 0.0534 Uiso 1.00 calc . . .
H(33) H -0.0688 0.1102 0.1859 0.0534 Uiso 1.00 calc . . .
H(34) H -0.0468 0.3566 0.2144 0.0515 Uiso 1.00 calc . . .
H(35) H -0.0535 0.4580 0.1489 0.0515 Uiso 1.00 calc . . .
H(36) H -0.1017 0.4008 0.1542 0.0515 Uiso 1.00 calc . . .
H(37) H -0.0877 0.3695 0.0096 0.0525 Uiso 1.00 calc . . .
H(38) H -0.1018 0.2151 -0.0071 0.0525 Uiso 1.00 calc . . .
H(39) H -0.1368 0.3122 0.0121 0.0525 Uiso 1.00 calc . . .

loop_
_atom_site_aniso_label
_atom_site_aniso_U_11
_atom_site_aniso_U_22
_atom_site_aniso_U_33
_atom_site_aniso_U_12
_atom_site_aniso_U_13
_atom_site_aniso_U_23
Ru(1) 0.0266(3) 0.0161(3) 0.0272(3) 0.0032(2) 0.0181(2) 0.0021(2)
N(1) 0.029(2) 0.034(3) 0.032(2) -0.001(2) 0.017(2) 0.004(2)
N(2) 0.057(3) 0.019(3) 0.046(3) 0.002(2) 0.034(3) 0.008(2)
N(3) 0.032(3) 0.036(3) 0.039(3) 0.007(2) 0.024(2) 0.006(2)
C(1) 0.038(3) 0.024(3) 0.039(3) 0.007(2) 0.029(3) -0.004(2)
C(2) 0.038(3) 0.023(3) 0.029(3) 0.000(2) 0.018(2) 0.002(2)
C(3) 0.052(4) 0.041(4) 0.031(3) 0.005(3) 0.015(3) 0.002(3)
C(4) 0.057(4) 0.043(4) 0.045(4) 0.016(3) 0.025(3) 0.018(3)
C(5) 0.054(4) 0.013(3) 0.043(3) 0.010(3) 0.028(3) 0.010(2)
C(6) 0.052(4) 0.018(3) 0.042(3) -0.002(3) 0.032(3) 0.003(2)
C(7) 0.060(4) 0.040(4) 0.065(5) 0.004(3) 0.049(4) 0.008(3)
C(8) 0.057(4) 0.039(4) 0.067(5) 0.005(3) 0.049(4) -0.001(3)
C(9) 0.028(3) 0.018(2) 0.031(3) 0.000(2) 0.020(2) -0.002(2)
C(10) 0.028(3) 0.048(4) 0.041(3) -0.004(3) 0.014(3) -0.006(3)
C(11) 0.044(4) 0.14(1) 0.060(5) -0.027(6) 0.030(4) -0.004(6)
C(12) 0.053(4) 0.044(4) 0.043(4) -0.010(4) 0.013(3) -0.008(3)
C(13) 0.041(4) 0.055(6) 0.088(7) 0.010(4) 0.011(4) -0.017(5)
C(14) 0.028(3) 0.029(3) 0.028(3) 0.001(2) 0.016(2) -0.002(2)
C(15) 0.051(4) 0.019(3) 0.043(3) 0.006(3) 0.029(3) 0.008(2)
C(16) 0.069(5) 0.064(6) 0.045(4) 0.016(5) 0.017(4) 0.010(4)
C(17) 0.092(7) 0.034(4) 0.074(6) 0.010(4) 0.050(5) 0.000(4)
C(18) 0.083(6) 0.044(5) 0.084(6) -0.002(4) 0.064(5) 0.017(4)
C(19) 0.032(3) 0.023(3) 0.036(3) 0.005(2) 0.018(2) 0.010(2)
C(20) 0.024(3) 0.024(3) 0.043(3) 0.002(2) 0.024(2) 0.006(2)
C(21) 0.060(4) 0.026(3) 0.073(5) -0.005(3) 0.053(4) -0.005(3)
C(22) 0.050(4) 0.030(3) 0.065(5) 0.002(3) 0.045(4) -0.007(3)
C(23) 0.039(4) 0.040(4) 0.042(4) 0.002(3) 0.014(3) -0.003(3)

loop_
_geom_bond_atom_site_label_1
_geom_bond_atom_site_label_2
_geom_bond_distance
_geom_bond_site_symmetry_1
_geom_bond_site_symmetry_2
_geom_bond_publ_flag
Ru(1) C(1) 2.179(5) . . yes
Ru(1) C(2) 2.200(6) . . yes
Ru(1) C(5) 2.256(6) . . yes
Ru(1) C(6) 2.265(6) . . yes
Ru(1) C(9) 1.906(6) . . yes
Ru(1) C(14) 1.941(6) . . yes
Ru(1) C(19) 2.020(6) . . yes
N(1) C(9) 1.210(8) . . yes
N(1) C(10) 1.484(8) . . yes
N(2) C(14) 1.163(8) . . yes
N(2) C(15) 1.454(8) . . yes
N(3) C(19) 1.157(8) . . yes
N(3) C(20) 1.446(7) . . yes
C(1) C(2) 1.436(9) . . yes
C(1) C(8) 1.516(9) . . yes
C(1) H(1) 0.956 . . no
C(2) C(3) 1.530(9) . . yes
C(2) H(2) 0.956 . . no
C(3) C(4) 1.52(1) . . yes
C(3) H(3) 0.936 . . no
C(3) H(4) 0.954 . . no
C(4) C(5) 1.52(1) . . yes
C(4) H(5) 0.945 . . no
C(4) H(6) 0.968 . . no
C(5) C(6) 1.385(10) . . yes
C(5) H(7) 0.951 . . no
C(6) C(7) 1.496(9) . . yes
C(6) H(8) 0.955 . . no
C(7) C(8) 1.51(1) . . yes
C(7) H(9) 0.939 . . no
C(7) H(10) 0.957 . . no
C(8) H(11) 0.959 . . no
C(8) H(12) 0.948 . . no
C(10) C(11) 1.51(1) . . yes
C(10) C(12) 1.517(10) . . yes
C(10) C(13) 1.52(1) . . yes
C(11) H(13) 0.937 . . no
C(11) H(14) 0.934 . . no
C(11) H(15) 1.003 . . no
C(12) H(16) 0.941 . . no
C(12) H(17) 0.967 . . no
C(12) H(18) 0.953 . . no
C(13) H(19) 0.966 . . no
C(13) H(20) 0.958 . . no
C(13) H(21) 0.950 . . no
C(15) C(16) 1.51(1) . . yes
C(15) C(17) 1.50(1) . . yes
C(15) C(18) 1.52(1) . . yes
C(16) H(22) 0.952 . . no
C(16) H(23) 0.949 . . no
C(16) H(24) 0.956 . . no
C(17) H(25) 0.965 . . no
C(17) H(26) 0.930 . . no
C(17) H(27) 0.964 . . no
C(18) H(28) 0.955 . . no
C(18) H(29) 0.978 . . no
C(18) H(30) 0.940 . . no
C(20) C(21) 1.520(9) . . yes
C(20) C(22) 1.520(9) . . yes
C(20) C(23) 1.538(9) . . yes
C(21) H(31) 0.951 . . no
C(21) H(32) 0.950 . . no
C(21) H(33) 0.957 . . no
C(22) H(34) 0.974 . . no
C(22) H(35) 0.951 . . no
C(22) H(36) 0.936 . . no
C(23) H(37) 0.973 . . no
C(23) H(38) 0.973 . . no
C(23) H(39) 0.932 . . no
